data_4127775
loop_
_publ_author_name
'Mizoguchi, Hiroshi'
'Park, Sang-Won'
'Kishida, Kazuhisa'
'Kitano, Masaaki'
'Kim, Junghwan'
'Sasase, Masato'
'Honda, Takashi'
'Ikeda, Kazutaka'
'Otomo, Toshiya'
'Hosono, Hideo'

_publ_section_title
;
 Zeolitic Intermetallics: LnNiSi (Ln = La-Nd).
;
_journal_issue 8
_journal_name_full 'Journal of the American Chemical Society'
_journal_page_first 3376
_journal_page_last 3379
_journal_paper_doi 10.1021/jacs.8b12784
_journal_volume 141
_journal_year 2019
_chemical_formula_sum 'H1.5 La Ni Si'
_chemical_formula_weight 227.196
_chemical_name_common LaNiSiH1.50
_chemical_name_systematic LaNiSiH1.50
_space_group_crystal_system tetragonal
_space_group_IT_number 109
_space_group_name_Hall 'I 4bw -2'
_space_group_name_H-M_alt 'I 41 m d'
_symmetry_space_group_name_Hall 'I 4bw -2'
_symmetry_space_group_name_H-M 'I 41 m d'
_audit_update_record
;
2018-12-05 # Formatted by publCIF

;
_cell_angle_alpha 90.00000
_cell_angle_beta 90.00000
_cell_angle_gamma 90.00000
_cell_formula_units_Z 4
_cell_length_a 4.18488(7)
_cell_length_b 4.18488(7)
_cell_length_c 14.5659(4)
_cell_measurement_temperature 300
_cell_volume 255.096(9)
_computing_molecular_graphics VESTA
_computing_structure_refinement FULLPROF
_diffrn_ambient_temperature 300
_diffrn_radiation_type 'TOF Neutron Diffraction'
_diffrn_source 'spallation source'
_exptl_absorpt_correction_type none
_exptl_crystal_colour black
_exptl_crystal_density_diffrn 5.915
_exptl_crystal_density_method 'not measured'
_exptl_crystal_F_000 402.00
_pd_calc_method 'Rietveld Refinement'
_pd_char_colour black
_pd_meas_2theta_fixed 90.0000
_pd_meas_number_of_points 4484
_pd_meas_scan_method tof
_pd_proc_ls_prof_R_factor 0.033401
_pd_proc_ls_prof_wR_expected 0.149957
_pd_proc_ls_prof_wR_factor 0.034581
_pd_spec_mount_mode transmission
_pd_spec_shape cylinder
_refine_ls_goodness_of_fit_all 0.236
_refine_ls_hydrogen_treatment refall
_refine_ls_number_parameters 21
_refine_ls_number_reflns 816
_refine_ls_number_restraints 1
_refine_ls_R_I_factor 0.069525
_cod_data_source_file ja8b12784_si_002.cif
_cod_data_source_block LaNiSiHx
_cod_original_cell_volume 255.095(8)
_cod_original_formula_sum 'H1.50 La Ni Si'
_cod_database_code 4127775
_publcif_datablock.id {26c8bca2-929f-4007-bc6a-3fa05341bc51}

_pd_proc_ls_prof_cr_factor 0.131512
_pd_proc_ls_prof_cwr_factor 0.055515
_pd_proc_ls_prof_cwr_expected 0.240731
_publcif_info_exptl_table_max_cols 4
_publcif_info_exptl_table_use_headnotes n
_publcif_funding_html
;
;

loop_
_symmetry_equiv_pos_as_xyz
x,y,z
-y,x+1/2,z+1/4
-x+1/2,-y+1/2,z+1/2
y+1/2,-x,z+3/4
-x,y,z
y,x+1/2,z+1/4
x+1/2,-y+1/2,z+1/2
-y+1/2,-x,z+3/4
x+1/2,y+1/2,z+1/2
-y+1/2,x,z+3/4
-x,-y,z
y,-x+1/2,z+1/4
-x+1/2,y+1/2,z+1/2
y+1/2,x,z+3/4
x,-y,z
-y,-x+1/2,z+1/4

loop_
_atom_site_label
_atom_site_fract_x
_atom_site_fract_y
_atom_site_fract_z
_atom_site_U_iso_or_equiv
_atom_site_occupancy
_atom_site_adp_type
_atom_site_type_symbol
La 0.00000 0.00000 0.00000 0.0057(4) 1.00000 Uiso LA
Ni 0.00000 0.00000 0.5820(4) 0.0128(6) 1.00000 Uiso NI
Si 0.00000 0.00000 0.4157(7) 0.0029(10) 1.00000 Uiso SI
H1 0.50000 0.3843(14) 0.3316(8) 0.0079(17) 0.50000 Uiso H
H2 0.00000 0.00000 0.1597(19) 0.0079(17) 0.472(8) Uiso H

loop_
_atom_type_symbol
_atom_type_scat_length_neutron
_atom_type_scat_source
LA 0.82400 V.F._Sears_Neutron_News_3_26_(1992)
NI 1.03000 V.F._Sears_Neutron_News_3_26_(1992)
SI 0.41490 V.F._Sears_Neutron_News_3_26_(1992)
H -0.37390 V.F._Sears_Neutron_News_3_26_(1992)

loop_
_publcif_info_datablock.id
_publcif_info_datablock.publ_exptl
_publcif_info_datablock.publ_geom
_publcif_info_datablock.structure
{26c8bca2-929f-4007-bc6a-3fa05341bc51} y y y

loop_
_publcif_info_tables.block_id
_publcif_info_tables.reference_item
{26c8bca2-929f-4007-bc6a-3fa05341bc51} '_publcif_info_datablock.publ_exptl'

loop_
_publcif_info_cif.paper_type
EE
